data_1544925
loop_
_publ_author_name
'Wang, Jianbin'
'Duan, Hongquan'
'Wang, Yi'
'Pan, Bowen'
'Gao, Chun'
'Gai, Chunyan'
'Wu, Qiong'
'Fu, Hongzheng'

_publ_section_title
;
 ent-Strobane and ent-Pimarane Diterpenoids from Siegesbeckia pubescens.
;
_journal_issue 1
_journal_name_full 'Journal of natural products'
_journal_page_first 19
_journal_page_last 29
_journal_paper_doi 10.1021/acs.jnatprod.6b00150
_journal_volume 80
_journal_year 2017
_chemical_formula_moiety 'C20 H34 O4'
_chemical_formula_sum 'C20 H34 O4'
_chemical_formula_weight 338.47
_chemical_name_systematic
;
 ?
;
_space_group_crystal_system monoclinic
_space_group_IT_number 4
_space_group_name_Hall 'P 2yb'
_space_group_name_H-M_alt 'P 1 21 1'
_symmetry_space_group_name_Hall 'P 2yb'
_symmetry_space_group_name_H-M 'P 1 21 1'
_atom_sites_solution_hydrogens geom
_atom_sites_solution_primary dual
_audit_creation_date 2015-02-02
_audit_creation_method
;
Olex2 1.2-beta
(compiled 2014.11.28 svn.r3106 for OlexSys, GUI svn.r4959)
;
_cell_angle_alpha 90
_cell_angle_beta 98.622(8)
_cell_angle_gamma 90
_cell_formula_units_Z 2
_cell_length_a 7.342(4)
_cell_length_b 15.348(12)
_cell_length_c 8.002(4)
_cell_measurement_reflns_used 1345
_cell_measurement_temperature 93
_cell_measurement_theta_max 68.1
_cell_measurement_theta_min 21.5
_cell_volume 891.5(10)
_computing_cell_refinement
;
CrystalClear-SM Expert 2.0 r16 (Rigaku, 2014)
;
_computing_data_collection
;
CrystalClear-SM Expert 2.0 r16 (Rigaku, 2014)
;
_computing_data_reduction
;
CrystalClear-SM Expert 2.0 r16 (Rigaku, 2014)
;
_computing_molecular_graphics 'Olex2 (Dolomanov et al., 2009)'
_computing_publication_material 'Olex2 (Dolomanov et al., 2009)'
_computing_structure_refinement 'ShelXL (Sheldrick, 2008)'
_computing_structure_solution 'ShelXD (Sheldrick, 2008)'
_diffrn_ambient_temperature 93
_diffrn_detector CCD
_diffrn_detector_area_resol_mean 22.2222
_diffrn_measured_fraction_theta_full 0.998
_diffrn_measured_fraction_theta_max 0.996
_diffrn_measurement_details
;
scan:
    Number of images: 150
               Slice: -90.0000 - 60.0000
         Image width: 1.0000
            Exp time: 1.0000
       Rotation axis: Omega
               Omega: 0.0000
                 Chi: 30.0000
                 Phi: 120.0000
                 XTD: 39.8280
              2theta: 0.3363
scan:
    Number of images: 165
               Slice: -90.0000 - 75.0000
         Image width: 1.0000
            Exp time: 1.0000
       Rotation axis: Omega
               Omega: 0.0000
                 Chi: 0.0000
                 Phi: 60.0000
                 XTD: 39.8280
              2theta: 0.3363
scan:
    Number of images: 162
               Slice: -90.0000 - 72.0000
         Image width: 1.0000
            Exp time: 1.0000
       Rotation axis: Omega
               Omega: 0.0000
                 Chi: 0.0000
                 Phi: 240.0000
                 XTD: 39.8280
              2theta: 0.3363
scan:
    Number of images: 140
               Slice: -55.0000 - 85.0000
         Image width: 1.0000
            Exp time: 1.0000
       Rotation axis: Omega
               Omega: 0.0000
                 Chi: 60.0000
                 Phi: 0.0000
                 XTD: 39.8280
              2theta: 0.3363
scan:
    Number of images: 180
               Slice: -135.0000 - 45.0000
         Image width: 1.0000
            Exp time: 3.0000
       Rotation axis: Omega
               Omega: 0.0000
                 Chi: 30.0000
                 Phi: 240.0000
                 XTD: 39.8280
              2theta: -44.6637
scan:
    Number of images: 180
               Slice: -135.0000 - 45.0000
         Image width: 1.0000
            Exp time: 3.0000
       Rotation axis: Omega
               Omega: 0.0000
                 Chi: 30.0000
                 Phi: 180.0000
                 XTD: 39.8280
              2theta: -44.6637
scan:
    Number of images: 180
               Slice: -135.0000 - 45.0000
         Image width: 1.0000
            Exp time: 3.0000
       Rotation axis: Omega
               Omega: 0.0000
                 Chi: 60.0000
                 Phi: 60.0000
                 XTD: 39.8280
              2theta: -44.6637
scan:
    Number of images: 180
               Slice: -135.0000 - 45.0000
         Image width: 1.0000
            Exp time: 3.0000
       Rotation axis: Omega
               Omega: 0.0000
                 Chi: 60.0000
                 Phi: 240.0000
                 XTD: 39.8280
              2theta: -44.6637
scan:
    Number of images: 180
               Slice: -135.0000 - 45.0000
         Image width: 1.0000
            Exp time: 3.0000
       Rotation axis: Omega
               Omega: 0.0000
                 Chi: 60.0000
                 Phi: 180.0000
                 XTD: 39.8280
              2theta: -44.6637
scan:
    Number of images: 162
               Slice: -135.0000 - 27.0000
         Image width: 1.0000
            Exp time: 3.0000
       Rotation axis: Omega
               Omega: 0.0000
                 Chi: 30.0000
                 Phi: 60.0000
                 XTD: 39.8280
              2theta: -44.6637
scan:
    Number of images: 159
               Slice: -135.0000 - 24.0000
         Image width: 1.0000
            Exp time: 3.0000
       Rotation axis: Omega
               Omega: 0.0000
                 Chi: 60.0000
                 Phi: 300.0000
                 XTD: 39.8280
              2theta: -44.6637
scan:
    Number of images: 150
               Slice: -135.0000 - 15.0000
         Image width: 1.0000
            Exp time: 3.0000
       Rotation axis: Omega
               Omega: 0.0000
                 Chi: 60.0000
                 Phi: 0.0000
                 XTD: 39.8280
              2theta: -44.6637
scan:
    Number of images: 150
               Slice: -135.0000 - 15.0000
         Image width: 1.0000
            Exp time: 3.0000
       Rotation axis: Omega
               Omega: 0.0000
                 Chi: 0.0000
                 Phi: 240.0000
                 XTD: 39.8280
              2theta: -44.6637
scan:
    Number of images: 156
               Slice: -135.0000 - 21.0000
         Image width: 1.0000
            Exp time: 3.0000
       Rotation axis: Omega
               Omega: 0.0000
                 Chi: 30.0000
                 Phi: 120.0000
                 XTD: 39.8280
              2theta: -44.6637
scan:
    Number of images: 180
               Slice: -180.0000 - 0.0000
         Image width: 1.0000
            Exp time: 3.0000
       Rotation axis: Omega
               Omega: 0.0000
                 Chi: 30.0000
                 Phi: 60.0000
                 XTD: 39.8280
              2theta: -89.6637
scan:
    Number of images: 180
               Slice: -180.0000 - 0.0000
         Image width: 1.0000
            Exp time: 3.0000
       Rotation axis: Omega
               Omega: 0.0000
                 Chi: 60.0000
                 Phi: 300.0000
                 XTD: 39.8280
              2theta: -89.6637
scan:
    Number of images: 180
               Slice: -180.0000 - 0.0000
         Image width: 1.0000
            Exp time: 3.0000
       Rotation axis: Omega
               Omega: 0.0000
                 Chi: 30.0000
                 Phi: 300.0000
                 XTD: 39.8280
              2theta: -89.6637
scan:
    Number of images: 180
               Slice: -180.0000 - 0.0000
         Image width: 1.0000
            Exp time: 3.0000
       Rotation axis: Omega
               Omega: 0.0000
                 Chi: 0.0000
                 Phi: 60.0000
                 XTD: 39.8280
              2theta: -89.6637
scan:
    Number of images: 180
               Slice: -180.0000 - 0.0000
         Image width: 1.0000
            Exp time: 3.0000
       Rotation axis: Omega
               Omega: 0.0000
                 Chi: 60.0000
                 Phi: 0.0000
                 XTD: 39.8280
              2theta: -89.6637
scan:
    Number of images: 180
               Slice: -180.0000 - 0.0000
         Image width: 1.0000
            Exp time: 3.0000
       Rotation axis: Omega
               Omega: 0.0000
                 Chi: 30.0000
                 Phi: 0.0000
                 XTD: 39.8280
              2theta: -89.6637
scan:
    Number of images: 179
               Slice: -180.0000 - -1.0000
         Image width: 1.0000
            Exp time: 3.0000
       Rotation axis: Omega
               Omega: 0.0000
                 Chi: 30.0000
                 Phi: 240.0000
                 XTD: 39.8280
              2theta: -89.6637
scan:
    Number of images: 180
               Slice: -180.0000 - 0.0000
         Image width: 1.0000
            Exp time: 3.0000
       Rotation axis: Omega
               Omega: 0.0000
                 Chi: 0.0000
                 Phi: 0.0000
                 XTD: 39.8280
              2theta: -89.6637
scan:
    Number of images: 180
               Slice: -180.0000 - 0.0000
         Image width: 1.0000
            Exp time: 3.0000
       Rotation axis: Omega
               Omega: 0.0000
                 Chi: 60.0000
                 Phi: 240.0000
                 XTD: 39.8280
              2theta: -89.6637
scan:
    Number of images: 164
               Slice: -180.0000 - -16.0000
         Image width: 1.0000
            Exp time: 3.0000
       Rotation axis: Omega
               Omega: 0.0000
                 Chi: 0.0000
                 Phi: 240.0000
                 XTD: 39.8280
              2theta: -89.6637
scan:
    Number of images: 180
               Slice: -180.0000 - 0.0000
         Image width: 1.0000
            Exp time: 3.0000
       Rotation axis: Omega
               Omega: 0.0000
                 Chi: 30.0000
                 Phi: 120.0000
                 XTD: 39.8280
              2theta: -89.6637
scan:
    Number of images: 180
               Slice: -180.0000 - 0.0000
         Image width: 1.0000
            Exp time: 3.0000
       Rotation axis: Omega
               Omega: 0.0000
                 Chi: 60.0000
                 Phi: 120.0000
                 XTD: 39.8280
              2theta: -89.6637
scan:
    Number of images: 160
               Slice: -180.0000 - -20.0000
         Image width: 1.0000
            Exp time: 3.0000
       Rotation axis: Omega
               Omega: 0.0000
                 Chi: 60.0000
                 Phi: 180.0000
                 XTD: 39.8280
              2theta: -89.6637
;
_diffrn_measurement_device
;
AFC11 (Right): Eulerian 3 circle
;
_diffrn_measurement_device_type
;
Rigaku Saturn944+ (2x2 bin mode)
;
_diffrn_measurement_method 'profile data from \w-scans'
_diffrn_measurement_specimen_support Fiber
_diffrn_orient_matrix_type d*Trek
_diffrn_orient_matrix_UB_11 -0.075564
_diffrn_orient_matrix_UB_12 0.045186
_diffrn_orient_matrix_UB_13 -0.105945
_diffrn_orient_matrix_UB_21 0.049054
_diffrn_orient_matrix_UB_22 -0.013448
_diffrn_orient_matrix_UB_23 -0.040723
_diffrn_orient_matrix_UB_31 -0.055855
_diffrn_orient_matrix_UB_32 -0.108993
_diffrn_orient_matrix_UB_33 -0.031289
_diffrn_radiation_monochromator Confocal
_diffrn_radiation_type CuK\a
_diffrn_radiation_wavelength 1.54187
_diffrn_reflns_av_R_equivalents 0.0274
_diffrn_reflns_av_unetI/netI 0.0198
_diffrn_reflns_Laue_measured_fraction_full 0.998
_diffrn_reflns_Laue_measured_fraction_max 0.996
_diffrn_reflns_limit_h_max 8
_diffrn_reflns_limit_h_min -8
_diffrn_reflns_limit_k_max 18
_diffrn_reflns_limit_k_min -18
_diffrn_reflns_limit_l_max 9
_diffrn_reflns_limit_l_min -9
_diffrn_reflns_number 27802
_diffrn_reflns_point_group_measured_fraction_full 0.994
_diffrn_reflns_point_group_measured_fraction_max 0.991
_diffrn_reflns_theta_full 67.687
_diffrn_reflns_theta_max 68.242
_diffrn_reflns_theta_min 5.592
_diffrn_source 'Sealed Tube'
_diffrn_source_current 0.6
_diffrn_source_power 0.0
_diffrn_source_voltage 50.0
_exptl_absorpt_coefficient_mu 0.681
_exptl_absorpt_correction_T_max 1.000
_exptl_absorpt_correction_T_min 0.930
_exptl_absorpt_correction_type DTABSCOR
_exptl_crystal_colour Colorless
_exptl_crystal_density_diffrn 1.261
_exptl_crystal_description Prism
_exptl_crystal_F_000 372
_exptl_crystal_size_max 0.30
_exptl_crystal_size_mid 0.25
_exptl_crystal_size_min 0.20
_refine_diff_density_max 0.452
_refine_diff_density_min -0.351
_refine_diff_density_rms 0.067
_refine_ls_abs_structure_details
;
 Flack x determined using 1429 quotients [(I+)-(I-)]/[(I+)+(I-)]
 (Parsons and Flack (2004), Acta Cryst. A60, s61).
;
_refine_ls_abs_structure_Flack 0.01(18)
_refine_ls_extinction_coef 0.026(4)
_refine_ls_extinction_expression Fc^*^=kFc[1+0.001xFc^2^\l^3^/sin(2\q)]^-1/4^
_refine_ls_extinction_method SHELXL
_refine_ls_goodness_of_fit_ref 1.220
_refine_ls_hydrogen_treatment constr
_refine_ls_matrix_type full
_refine_ls_number_parameters 225
_refine_ls_number_reflns 3239
_refine_ls_number_restraints 1
_refine_ls_restrained_S_all 1.220
_refine_ls_R_factor_all 0.0471
_refine_ls_R_factor_gt 0.0420
_refine_ls_shift/su_max 0.000
_refine_ls_shift/su_mean 0.000
_refine_ls_structure_factor_coef Fsqd
_refine_ls_weighting_details 'w=1/[\s^2^(Fo^2^)+(0.0883P)^2^+0.4819P] where P=(Fo^2^+2Fc^2^)/3'
_refine_ls_weighting_scheme calc
_refine_ls_wR_factor_gt 0.1153
_refine_ls_wR_factor_ref 0.1497
_reflns_Friedel_coverage 0.913
_reflns_Friedel_fraction_full 0.989
_reflns_Friedel_fraction_max 0.985
_reflns_number_gt 3096
_reflns_number_total 3239
_reflns_threshold_expression 'I > 2\s(I)'
_cod_data_source_file np6b00150_si_003.cif
_cod_data_source_block shelx
_cod_depositor_comments 'Adding full bibliography for 1544924--1544925.cif.'
_cod_database_code 1544925
_shelxl_version_number 2013-3
_shelx_space_group_comment
;
The symmetry employed for this shelxl refinement is uniquely defined
by the following loop, which should always be used as a source of
symmetry information in preference to the above space-group names.
They are only intended as comments.
;
_shelx_estimated_absorpt_t_max 0.876
_shelx_estimated_absorpt_t_min 0.876
_olex2_refinement_description
;
1. Fixed Uiso
 At 1.2 times of:
  All C(H) groups, All C(H,H) groups
 At 1.5 times of:
  All C(H,H,H) groups, All O(H) groups
2.a Ternary CH refined with riding coordinates:
 C2(H2A), C9(H9), C5(H5), C14(H14)
2.b Secondary CH2 refined with riding coordinates:
 C6(H6A,H6B), C7(H7A,H7B), C3(H3A,H3B), C1(H1A,H1B), C19(H19A,H19B), C16(H16A,
 H16B), C12(H12A,H12B), C11(H11A,H11B)
2.c Aromatic/amide H refined with riding coordinates:
 C15(H15)
2.d Idealised Me refined as rotating group:
 C20(H20A,H20B,H20C), C18(H18A,H18B,H18C), C17(H17A,H17B,H17C)
2.e Idealised tetrahedral OH refined as rotating group:
 O2(H2), O4(H4), O3(H3), O1(H1)
;
_olex2_submission_special_instructions 'No special instructions were received'

loop_
_space_group_symop_operation_xyz
'x, y, z'
'-x, y+1/2, -z'

loop_
_atom_site_label
_atom_site_type_symbol
_atom_site_fract_x
_atom_site_fract_y
_atom_site_fract_z
_atom_site_U_iso_or_equiv
_atom_site_adp_type
_atom_site_occupancy
_atom_site_site_symmetry_order
_atom_site_calc_flag
_atom_site_refinement_flags_posn
O2 O 0.1708(4) 0.60502(17) 2.0032(4) 0.0164(6) Uani 1 1 d .
H2 H 0.1575 0.6035 1.8997 0.025 Uiso 1 1 calc GR
O4 O -0.6820(4) 0.95578(19) 1.1923(3) 0.0166(6) Uani 1 1 d .
H4 H -0.6135 0.9885 1.1497 0.025 Uiso 1 1 calc GR
O3 O -0.3951(4) 0.5775(2) 2.0379(4) 0.0190(7) Uani 1 1 d .
H3 H -0.3962 0.5464 1.9543 0.029 Uiso 1 1 calc GR
O1 O -0.0192(4) 0.9889(2) 1.2516(4) 0.0237(7) Uani 1 1 d .
H1 H 0.0473 0.9522 1.2172 0.036 Uiso 1 1 calc GR
C6 C -0.4948(5) 0.9024(3) 1.7329(5) 0.0139(8) Uani 1 1 d .
H6A H -0.5904 0.9456 1.7370 0.017 Uiso 1 1 calc R
H6B H -0.5528 0.8486 1.6888 0.017 Uiso 1 1 calc R
C7 C -0.3906(5) 0.8871(3) 1.9099(5) 0.0147(8) Uani 1 1 d .
H7A H -0.3348 0.9411 1.9549 0.018 Uiso 1 1 calc R
H7B H -0.4752 0.8673 1.9841 0.018 Uiso 1 1 calc R
C2 C -0.1592(5) 0.9459(3) 1.3318(5) 0.0150(8) Uani 1 1 d .
H2A H -0.2155 0.8991 1.2583 0.018 Uiso 1 1 calc R
C10 C -0.2076(5) 0.8641(2) 1.6011(5) 0.0108(8) Uani 1 1 d .
C4 C -0.4554(5) 0.9760(3) 1.4500(5) 0.0123(8) Uani 1 1 d .
C9 C -0.1066(5) 0.8448(3) 1.7853(5) 0.0140(8) Uani 1 1 d .
H9 H -0.0546 0.9007 1.8283 0.017 Uiso 1 1 calc R
C3 C -0.3040(5) 1.0122(3) 1.3565(5) 0.0137(8) Uani 1 1 d .
H3A H -0.3601 1.0337 1.2468 0.016 Uiso 1 1 calc R
H3B H -0.2452 1.0611 1.4198 0.016 Uiso 1 1 calc R
C1 C -0.0677(5) 0.9072(3) 1.4991(5) 0.0155(8) Uani 1 1 d .
H1A H -0.0021 0.9529 1.5669 0.019 Uiso 1 1 calc R
H1B H 0.0218 0.8639 1.4767 0.019 Uiso 1 1 calc R
C5 C -0.3602(5) 0.9341(2) 1.6176(4) 0.0118(8) Uani 1 1 d .
H5 H -0.2937 0.9822 1.6798 0.014 Uiso 1 1 calc R
C8 C -0.2430(5) 0.8193(3) 1.9024(5) 0.0130(8) Uani 1 1 d .
C14 C -0.1273(5) 0.6657(3) 1.9987(5) 0.0149(8) Uani 1 1 d .
H14 H -0.1401 0.6426 1.8834 0.018 Uiso 1 1 calc R
C19 C -0.5802(5) 0.9131(3) 1.3352(5) 0.0139(8) Uani 1 1 d .
H19A H -0.5049 0.8677 1.2961 0.017 Uiso 1 1 calc R
H19B H -0.6656 0.8856 1.4004 0.017 Uiso 1 1 calc R
C16 C -0.2093(6) 0.5981(3) 2.1062(5) 0.0180(9) Uani 1 1 d .
H16A H -0.1354 0.5455 2.1125 0.022 Uiso 1 1 calc R
H16B H -0.2054 0.6205 2.2201 0.022 Uiso 1 1 calc R
C20 C -0.2806(5) 0.7785(2) 1.5193(5) 0.0130(8) Uani 1 1 d .
H20A H -0.1847 0.7355 1.5345 0.019 Uiso 1 1 calc GR
H20B H -0.3204 0.7876 1.4008 0.019 Uiso 1 1 calc GR
H20C H -0.3828 0.7587 1.5714 0.019 Uiso 1 1 calc GR
C18 C -0.5740(5) 1.0537(3) 1.4907(5) 0.0152(8) Uani 1 1 d .
H18A H -0.5060 1.0881 1.5791 0.023 Uiso 1 1 calc GR
H18B H -0.6848 1.0326 1.5270 0.023 Uiso 1 1 calc GR
H18C H -0.6051 1.0890 1.3914 0.023 Uiso 1 1 calc GR
C15 C -0.2452(5) 0.7467(3) 1.9930(5) 0.0140(8) Uani 1 1 d .
H15 H -0.3340 0.7456 2.0645 0.017 Uiso 1 1 calc R
C12 C 0.1493(5) 0.7636(3) 1.9743(5) 0.0179(9) Uani 1 1 d .
H12A H 0.1299 0.8138 2.0433 0.022 Uiso 1 1 calc R
H12B H 0.2810 0.7578 1.9755 0.022 Uiso 1 1 calc R
C13 C 0.0800(5) 0.6820(2) 2.0574(5) 0.0132(8) Uani 1 1 d .
C17 C 0.1292(6) 0.6908(3) 2.2491(5) 0.0206(9) Uani 1 1 d .
H17A H 0.1064 0.6364 2.3017 0.031 Uiso 1 1 calc GR
H17B H 0.0551 0.7356 2.2887 0.031 Uiso 1 1 calc GR
H17C H 0.2571 0.7057 2.2774 0.031 Uiso 1 1 calc GR
C11 C 0.0591(5) 0.7824(3) 1.7919(5) 0.0172(9) Uani 1 1 d .
H11A H 0.0182 0.7280 1.7370 0.021 Uiso 1 1 calc R
H11B H 0.1498 0.8080 1.7301 0.021 Uiso 1 1 calc R

loop_
_atom_site_aniso_label
_atom_site_aniso_U_11
_atom_site_aniso_U_22
_atom_site_aniso_U_33
_atom_site_aniso_U_23
_atom_site_aniso_U_13
_atom_site_aniso_U_12
O2 0.0170(14) 0.0120(14) 0.0199(14) -0.0056(11) 0.0016(11) 0.0044(11)
O4 0.0125(14) 0.0220(15) 0.0148(13) 0.0023(11) 0.0006(10) -0.0003(11)
O3 0.0172(14) 0.0176(15) 0.0230(15) -0.0020(12) 0.0052(12) -0.0030(11)
O1 0.0094(14) 0.0378(18) 0.0259(16) 0.0157(14) 0.0087(11) 0.0038(13)
C6 0.0102(17) 0.018(2) 0.0139(17) -0.0007(15) 0.0035(14) 0.0004(15)
C7 0.0162(19) 0.0136(19) 0.0147(19) 0.0003(15) 0.0040(15) 0.0008(15)
C2 0.0081(18) 0.024(2) 0.0133(17) 0.0052(16) 0.0040(14) -0.0008(16)
C10 0.0094(16) 0.0101(19) 0.0132(18) 0.0013(14) 0.0028(14) -0.0003(14)
C4 0.0091(18) 0.0131(19) 0.0145(18) 0.0001(15) 0.0014(14) 0.0025(14)
C9 0.0113(17) 0.016(2) 0.0139(18) 0.0011(15) 0.0004(14) -0.0028(15)
C3 0.0126(19) 0.0136(18) 0.0146(18) 0.0028(15) 0.0011(15) -0.0022(14)
C1 0.0079(17) 0.021(2) 0.0176(19) 0.0024(15) 0.0033(15) -0.0005(15)
C5 0.0104(18) 0.0134(19) 0.0112(17) -0.0001(14) 0.0007(14) 0.0013(14)
C8 0.0100(18) 0.0159(19) 0.0129(18) 0.0003(15) 0.0007(14) -0.0032(15)
C14 0.015(2) 0.017(2) 0.0124(17) -0.0004(15) 0.0023(14) 0.0004(15)
C19 0.0103(18) 0.018(2) 0.0125(17) 0.0002(15) 0.0005(15) -0.0004(15)
C16 0.016(2) 0.020(2) 0.0174(19) 0.0035(16) 0.0032(16) -0.0032(16)
C20 0.0140(18) 0.0076(18) 0.0174(19) 0.0014(14) 0.0026(15) 0.0034(14)
C18 0.0131(18) 0.015(2) 0.0170(18) -0.0007(15) 0.0019(15) 0.0038(15)
C15 0.0130(17) 0.017(2) 0.0124(17) 0.0015(15) 0.0026(14) 0.0053(15)
C12 0.0118(18) 0.020(2) 0.020(2) 0.0062(16) -0.0032(15) -0.0028(15)
C13 0.0152(19) 0.0096(18) 0.0140(17) 0.0005(15) -0.0001(14) 0.0018(15)
C17 0.022(2) 0.021(2) 0.016(2) -0.0045(17) -0.0034(16) 0.0019(18)
C11 0.0094(18) 0.022(2) 0.021(2) 0.0078(16) 0.0036(16) 0.0000(15)

loop_
_atom_type_symbol
_atom_type_description
_atom_type_scat_dispersion_real
_atom_type_scat_dispersion_imag
_atom_type_scat_source
C C 0.0181 0.0091 'International Tables Vol C Tables 4.2.6.8 and 6.1.1.4'
H H 0.0000 0.0000 'International Tables Vol C Tables 4.2.6.8 and 6.1.1.4'
O O 0.0492 0.0322 'International Tables Vol C Tables 4.2.6.8 and 6.1.1.4'

loop_
_geom_angle_atom_site_label_1
_geom_angle_atom_site_label_2
_geom_angle_atom_site_label_3
_geom_angle
C13 O2 H2 109.5
C19 O4 H4 109.5
C16 O3 H3 109.5
C2 O1 H1 109.5
H6A C6 H6B 108.3
C7 C6 H6A 109.8
C7 C6 H6B 109.8
C7 C6 C5 109.3(3)
C5 C6 H6A 109.8
C5 C6 H6B 109.8
C6 C7 H7A 109.8
C6 C7 H7B 109.8
H7A C7 H7B 108.2
C8 C7 C6 109.4(3)
C8 C7 H7A 109.8
C8 C7 H7B 109.8
O1 C2 H2A 109.4
O1 C2 C3 108.2(3)
O1 C2 C1 108.5(3)
C3 C2 H2A 109.4
C3 C2 C1 112.0(3)
C1 C2 H2A 109.4
C1 C10 C9 108.5(3)
C1 C10 C5 106.8(3)
C5 C10 C9 107.0(3)
C20 C10 C9 108.9(3)
C20 C10 C1 111.0(3)
C20 C10 C5 114.5(3)
C3 C4 C5 107.8(3)
C3 C4 C19 110.3(3)
C3 C4 C18 107.2(3)
C19 C4 C5 113.9(3)
C19 C4 C18 107.9(3)
C18 C4 C5 109.5(3)
C10 C9 H9 105.5
C8 C9 C10 111.3(3)
C8 C9 H9 105.5
C8 C9 C11 114.1(3)
C11 C9 C10 114.0(3)
C11 C9 H9 105.5
C2 C3 C4 113.4(3)
C2 C3 H3A 108.9
C2 C3 H3B 108.9
C4 C3 H3A 108.9
C4 C3 H3B 108.9
H3A C3 H3B 107.7
C2 C1 C10 112.8(3)
C2 C1 H1A 109.0
C2 C1 H1B 109.0
C10 C1 H1A 109.0
C10 C1 H1B 109.0
H1A C1 H1B 107.8
C6 C5 C10 111.5(3)
C6 C5 C4 113.8(3)
C6 C5 H5 104.5
C10 C5 H5 104.5
C4 C5 C10 116.4(3)
C4 C5 H5 104.5
C7 C8 C9 112.9(3)
C15 C8 C7 119.2(3)
C15 C8 C9 127.9(4)
C16 C14 H14 107.2
C16 C14 C13 113.1(3)
C15 C14 H14 107.2
C15 C14 C16 107.7(3)
C15 C14 C13 114.2(3)
C13 C14 H14 107.2
O4 C19 C4 112.6(3)
O4 C19 H19A 109.1
O4 C19 H19B 109.1
C4 C19 H19A 109.1
C4 C19 H19B 109.1
H19A C19 H19B 107.8
O3 C16 C14 111.7(3)
O3 C16 H16A 109.3
O3 C16 H16B 109.3
C14 C16 H16A 109.3
C14 C16 H16B 109.3
H16A C16 H16B 107.9
C10 C20 H20A 109.5
C10 C20 H20B 109.5
C10 C20 H20C 109.5
H20A C20 H20B 109.5
H20A C20 H20C 109.5
H20B C20 H20C 109.5
C4 C18 H18A 109.5
C4 C18 H18B 109.5
C4 C18 H18C 109.5
H18A C18 H18B 109.5
H18A C18 H18C 109.5
H18B C18 H18C 109.5
C8 C15 C14 130.7(4)
C8 C15 H15 114.7
C14 C15 H15 114.7
H12A C12 H12B 107.4
C13 C12 H12A 108.3
C13 C12 H12B 108.3
C11 C12 H12A 108.3
C11 C12 H12B 108.3
C11 C12 C13 116.1(3)
O2 C13 C14 104.6(3)
O2 C13 C12 109.7(3)
O2 C13 C17 108.7(3)
C12 C13 C14 112.0(3)
C17 C13 C14 113.1(3)
C17 C13 C12 108.6(3)
C13 C17 H17A 109.5
C13 C17 H17B 109.5
C13 C17 H17C 109.5
H17A C17 H17B 109.5
H17A C17 H17C 109.5
H17B C17 H17C 109.5
C9 C11 H11A 109.2
C9 C11 H11B 109.2
C12 C11 C9 111.9(3)
C12 C11 H11A 109.2
C12 C11 H11B 109.2
H11A C11 H11B 107.9

loop_
_geom_bond_atom_site_label_1
_geom_bond_atom_site_label_2
_geom_bond_distance
O2 H2 0.8200
O2 C13 1.454(5)
O4 H4 0.8200
O4 C19 1.428(5)
O3 H3 0.8200
O3 C16 1.428(5)
O1 H1 0.8200
O1 C2 1.450(5)
C6 H6A 0.9700
C6 H6B 0.9700
C6 C7 1.523(5)
C6 C5 1.529(5)
C7 H7A 0.9700
C7 H7B 0.9700
C7 C8 1.510(5)
C2 H2A 0.9800
C2 C3 1.506(6)
C2 C1 1.525(5)
C10 C9 1.576(5)
C10 C1 1.553(5)
C10 C5 1.571(5)
C10 C20 1.529(5)
C4 C3 1.535(5)
C4 C5 1.556(5)
C4 C19 1.537(5)
C4 C18 1.540(5)
C9 H9 0.9800
C9 C8 1.521(5)
C9 C11 1.544(5)
C3 H3A 0.9700
C3 H3B 0.9700
C1 H1A 0.9700
C1 H1B 0.9700
C5 H5 0.9800
C8 C15 1.331(6)
C14 H14 0.9800
C14 C16 1.527(5)
C14 C15 1.511(5)
C14 C13 1.545(5)
C19 H19A 0.9700
C19 H19B 0.9700
C16 H16A 0.9700
C16 H16B 0.9700
C20 H20A 0.9600
C20 H20B 0.9600
C20 H20C 0.9600
C18 H18A 0.9600
C18 H18B 0.9600
C18 H18C 0.9600
C15 H15 0.9300
C12 H12A 0.9700
C12 H12B 0.9700
C12 C13 1.540(5)
C12 C11 1.537(5)
C13 C17 1.529(5)
C17 H17A 0.9600
C17 H17B 0.9600
C17 H17C 0.9600
C11 H11A 0.9700
C11 H11B 0.9700

loop_
_geom_torsion_atom_site_label_1
_geom_torsion_atom_site_label_2
_geom_torsion_atom_site_label_3
_geom_torsion_atom_site_label_4
_geom_torsion
O1 C2 C3 C4 -176.7(3)
O1 C2 C1 C10 176.6(3)
C6 C7 C8 C9 58.3(4)
C6 C7 C8 C15 -121.3(4)
C7 C6 C5 C10 61.9(4)
C7 C6 C5 C4 -163.9(3)
C7 C8 C15 C14 174.1(4)
C10 C9 C8 C7 -56.4(4)
C10 C9 C8 C15 123.1(4)
C10 C9 C11 C12 -178.4(3)
C9 C10 C1 C2 -168.0(3)
C9 C10 C5 C6 -57.7(4)
C9 C10 C5 C4 169.4(3)
C9 C8 C15 C14 -5.4(7)
C3 C2 C1 C10 57.2(4)
C3 C4 C5 C6 174.7(3)
C3 C4 C5 C10 -53.5(4)
C3 C4 C19 O4 -65.5(4)
C1 C2 C3 C4 -57.2(4)
C1 C10 C9 C8 168.8(3)
C1 C10 C9 C11 -60.5(4)
C1 C10 C5 C6 -173.7(3)
C1 C10 C5 C4 53.5(4)
C5 C6 C7 C8 -59.8(4)
C5 C10 C9 C8 53.9(4)
C5 C10 C9 C11 -175.3(3)
C5 C10 C1 C2 -53.0(4)
C5 C4 C3 C2 53.3(4)
C5 C4 C19 O4 173.2(3)
C8 C9 C11 C12 -49.0(4)
C19 C4 C3 C2 -71.6(4)
C19 C4 C5 C6 -62.6(4)
C19 C4 C5 C10 69.2(4)
C16 C14 C15 C8 -171.9(4)
C16 C14 C13 O2 73.9(4)
C16 C14 C13 C12 -167.3(3)
C16 C14 C13 C17 -44.2(5)
C20 C10 C9 C8 -70.4(4)
C20 C10 C9 C11 60.4(4)
C20 C10 C1 C2 72.4(4)
C20 C10 C5 C6 63.0(4)
C20 C10 C5 C4 -69.9(4)
C18 C4 C3 C2 171.1(3)
C18 C4 C5 C6 58.3(4)
C18 C4 C5 C10 -169.9(3)
C18 C4 C19 O4 51.3(4)
C15 C14 C16 O3 59.3(4)
C15 C14 C13 O2 -162.5(3)
C15 C14 C13 C12 -43.7(5)
C15 C14 C13 C17 79.4(4)
C13 C14 C16 O3 -173.5(3)
C13 C14 C15 C8 61.6(5)
C13 C12 C11 C9 93.2(4)
C11 C9 C8 C7 172.8(3)
C11 C9 C8 C15 -7.6(6)
C11 C12 C13 O2 81.3(4)
C11 C12 C13 C14 -34.4(5)
C11 C12 C13 C17 -160.0(3)
